data_4324849
loop_
_publ_author_name
'Yonghao Zheng'
'Andrei S. Batsanov'
'Martin R. Bryce'

_publ_contact_author 'Andrei S.Batsanov'
_publ_contact_author_email a.s.batsanov@durham.ac.uk
_publ_section_title
;
 Unusual Dinuclear and Mononuclear Cyclometalated Iridium Complexes of
 2,5-Diaryl-1,3,4-oxadiazole Derivatives
;
_journal_name_full 'Inorganic Chemistry'
_journal_page_first 3354
_journal_page_last 3362
_journal_paper_doi 10.1021/ic102153x
_journal_volume 50
_journal_year 2011
_chemical_formula_moiety 'C51 H59 F2 Ir N4 O4'
_chemical_formula_sum 'C51 H59 F2 Ir N4 O4'
_chemical_formula_weight 1022.22
_chemical_name_systematic
; 
 ? 
;
_space_group_IT_number 14
_symmetry_cell_setting monoclinic
_symmetry_space_group_name_Hall '-P 2ybc'
_symmetry_space_group_name_H-M 'P 1 21/c 1'
_atom_sites_solution_hydrogens geom
_atom_sites_solution_primary direct
_atom_sites_solution_secondary difmap
_audit_creation_method SHELXL-97
_cell_angle_alpha 90.00
_cell_angle_beta 110.653(6)
_cell_angle_gamma 90.00
_cell_formula_units_Z 8
_cell_length_a 21.6433(13)
_cell_length_b 25.9737(15)
_cell_length_c 17.6713(11)
_cell_measurement_reflns_used 8537
_cell_measurement_temperature 120(2)
_cell_measurement_theta_max 29.9
_cell_measurement_theta_min 2.42
_cell_volume 9295.6(10)
_computing_cell_refinement 'SAINT version 7.46A (Bruker, 2007)'
_computing_data_collection 'SMART version 5.049 (Bruker, 1998)'
_computing_data_reduction 'SAINT version 7.46A (Bruker, 2007)'
_computing_molecular_graphics
; 
 OLEX2: a complete structure solution, refinement and analysis program.
 Dolomanov et al., J. Appl. Cryst. (2009). 42, 339-341
;
_computing_publication_material
; 
 OLEX2: a complete structure solution, refinement and analysis program.
 Dolomanov et al., J. Appl. Cryst. (2009). 42, 339-341
;
_computing_structure_refinement 'SHELXTL version 6.14 (Bruker, 2003)'
_computing_structure_solution 'SHELXTL version 6.14 (Bruker, 2003)'
_diffrn_ambient_temperature 120(2)
_diffrn_detector_area_resol_mean 8.0
_diffrn_measured_fraction_theta_full 0.999
_diffrn_measured_fraction_theta_max 0.999
_diffrn_measurement_device_type 'Siemens SMART CCD 1000 area detector'
_diffrn_measurement_method '\w scans'
_diffrn_radiation_monochromator graphite
_diffrn_radiation_source 'fine-focus sealed tube'
_diffrn_radiation_type MoK\a
_diffrn_radiation_wavelength 0.71073
_diffrn_reflns_av_R_equivalents 0.0686
_diffrn_reflns_av_sigmaI/netI 0.0587
_diffrn_reflns_limit_h_max 29
_diffrn_reflns_limit_h_min -29
_diffrn_reflns_limit_k_max 35
_diffrn_reflns_limit_k_min -35
_diffrn_reflns_limit_l_max 24
_diffrn_reflns_limit_l_min -24
_diffrn_reflns_number 110909
_diffrn_reflns_theta_full 29.00
_diffrn_reflns_theta_max 29.00
_diffrn_reflns_theta_min 1.51
_diffrn_standards_number 0
_exptl_absorpt_coefficient_mu 2.929
_exptl_absorpt_correction_T_max 0.7458
_exptl_absorpt_correction_T_min 0.5492
_exptl_absorpt_correction_type multi-scan
_exptl_absorpt_process_details
; 
 SADABS-2006/1 (Bruker,2006) was used for absorption correction. 
 R(int) was 0.080 before and 0.069 after correction. 
 The Ratio of minimum to maximum transmission is 0.7364. 
 The \l/2 correction factor is 0.0015 
;
_exptl_crystal_colour yellow
_exptl_crystal_density_diffrn 1.461
_exptl_crystal_description plate
_exptl_crystal_F_000 4160
_exptl_crystal_size_max 0.20
_exptl_crystal_size_mid 0.17
_exptl_crystal_size_min 0.08
_refine_diff_density_max 2.678
_refine_diff_density_min -1.017
_refine_diff_density_rms 0.125
_refine_ls_extinction_method none
_refine_ls_goodness_of_fit_ref 1.043
_refine_ls_hydrogen_treatment constr
_refine_ls_matrix_type full
_refine_ls_number_parameters 1189
_refine_ls_number_reflns 24692
_refine_ls_number_restraints 0
_refine_ls_restrained_S_all 1.043
_refine_ls_R_factor_all 0.0625
_refine_ls_R_factor_gt 0.0396
_refine_ls_shift/su_max 0.062
_refine_ls_shift/su_mean 0.000
_refine_ls_structure_factor_coef Fsqd
_refine_ls_weighting_details 'calc w=1/[\s^2^(Fo^2^)+(0.0346P)^2^+4.8781P] where P=(Fo^2^+2Fc^2^)/3'
_refine_ls_weighting_scheme calc
_refine_ls_wR_factor_gt 0.0792
_refine_ls_wR_factor_ref 0.0874
_reflns_number_gt 18802
_reflns_number_total 24692
_reflns_threshold_expression I>2\s(I)
_cod_data_source_file ic102153x_si_002_6.cif
_cod_data_source_block 16
_cod_database_code 4324849

loop_
_symmetry_equiv_pos_as_xyz
'x, y, z'
'-x, y+1/2, -z+1/2'
'-x, -y, -z'
'x, -y-1/2, z-1/2'

loop_
_atom_site_label
_atom_site_type_symbol
_atom_site_fract_x
_atom_site_fract_y
_atom_site_fract_z
_atom_site_U_iso_or_equiv
_atom_site_adp_type
_atom_site_occupancy
_atom_site_symmetry_multiplicity
_atom_site_calc_flag
_atom_site_refinement_flags
_atom_site_disorder_assembly
_atom_site_disorder_group
Ir Ir 0.342996(7) 0.561357(5) 0.796553(9) 0.01735(4) Uani 1 1 d . . .
F1 F 0.17343(12) 0.63086(9) 0.93983(15) 0.0349(6) Uani 1 1 d . . .
F2 F 0.47391(12) 0.59496(9) 1.11764(13) 0.0325(6) Uani 1 1 d . . .
O1 O 0.36453(13) 0.71113(9) 0.75089(16) 0.0235(6) Uani 1 1 d . . .
O2 O 0.52741(12) 0.52642(10) 0.79474(16) 0.0227(6) Uani 1 1 d . . .
O3 O 0.31069(13) 0.49757(9) 0.83886(16) 0.0230(6) Uani 1 1 d . . .
O4 O 0.26669(13) 0.55472(10) 0.68225(16) 0.0248(6) Uani 1 1 d . . .
N1 N 0.36942(15) 0.62747(11) 0.76046(18) 0.0179(6) Uani 1 1 d . . .
N2 N 0.42094(15) 0.64239(12) 0.73566(19) 0.0209(7) Uani 1 1 d . . .
N3 N 0.42021(16) 0.52453(11) 0.76544(19) 0.0212(7) Uani 1 1 d . . .
N4 N 0.43171(16) 0.51290(12) 0.69405(19) 0.0243(7) Uani 1 1 d . . .
C1 C 0.33726(19) 0.66808(14) 0.7695(2) 0.0219(8) Uani 1 1 d . . .
C2 C 0.41709(18) 0.69185(14) 0.7315(2) 0.0203(8) Uani 1 1 d . . .
C3 C 0.47710(18) 0.53297(14) 0.8216(2) 0.0203(8) Uani 1 1 d . . .
C4 C 0.4949(2) 0.51436(14) 0.7139(2) 0.0244(8) Uani 1 1 d . . .
C5 C 0.2366(2) 0.43510(16) 0.8509(3) 0.0341(10) Uani 1 1 d . . .
H50 H 0.2233 0.4507 0.8933 0.056(9) Uiso 1 1 d R . .
H52 H 0.2752 0.4130 0.8757 0.056(9) Uiso 1 1 d R . .
H53 H 0.2001 0.4144 0.8151 0.056(9) Uiso 1 1 d R . .
C6 C 0.2542(2) 0.47711(14) 0.8023(3) 0.0264(9) Uani 1 1 d . . .
C7 C 0.2089(2) 0.48974(16) 0.7256(3) 0.0307(9) Uani 1 1 d . . .
H7 H 0.1682 0.4716 0.7088 0.037 Uiso 1 1 d R . .
C8 C 0.2167(2) 0.52586(15) 0.6708(3) 0.0276(9) Uani 1 1 d . . .
C9 C 0.1619(2) 0.53160(18) 0.5895(3) 0.0373(11) Uani 1 1 d . . .
H91 H 0.1464 0.4975 0.5671 0.128(18) Uiso 1 1 d R . .
H92 H 0.1786 0.5503 0.5525 0.128(18) Uiso 1 1 d R . .
H93 H 0.1251 0.5508 0.5961 0.128(18) Uiso 1 1 d R . .
C11 C 0.28793(18) 0.66212(14) 0.8060(2) 0.0206(8) Uani 1 1 d . . .
C12 C 0.28524(17) 0.60991(13) 0.8300(2) 0.0182(7) Uani 1 1 d . . .
C13 C 0.24489(18) 0.60088(14) 0.8752(2) 0.0211(8) Uani 1 1 d . . .
H13 H 0.2410 0.5672 0.8939 0.025 Uiso 1 1 d R . .
C14 C 0.21066(19) 0.64106(16) 0.8926(2) 0.0258(9) Uani 1 1 d . . .
C15 C 0.21148(19) 0.69112(15) 0.8669(2) 0.0263(9) Uani 1 1 d . . .
H15 H 0.1858 0.7172 0.8791 0.032 Uiso 1 1 d R . .
C16 C 0.25136(19) 0.70165(14) 0.8222(2) 0.0246(8) Uani 1 1 d . . .
H16 H 0.2536 0.7355 0.8030 0.029 Uiso 1 1 d R . .
C21 C 0.46413(19) 0.72735(14) 0.7159(2) 0.0229(8) Uani 1 1 d . A .
C22 C 0.45020(18) 0.74956(14) 0.6395(2) 0.0208(8) Uani 1 1 d . . .
C23 C 0.49807(19) 0.78022(14) 0.6267(2) 0.0221(8) Uani 1 1 d . . .
H23 H 0.4888 0.7962 0.5756 0.026 Uiso 1 1 d R . .
C24 C 0.55902(19) 0.78821(14) 0.6871(2) 0.0229(8) Uani 1 1 d . . .
C25 C 0.5717(2) 0.76579(15) 0.7627(2) 0.0273(9) Uani 1 1 d . A .
H25 H 0.6133 0.7713 0.8040 0.033 Uiso 1 1 d R . .
C26 C 0.5246(2) 0.73558(15) 0.7791(2) 0.0276(9) Uani 1 1 d . . .
C31 C 0.48204(19) 0.55131(13) 0.9007(2) 0.0195(8) Uani 1 1 d . . .
C32 C 0.41983(18) 0.56722(13) 0.9024(2) 0.0193(7) Uani 1 1 d . . .
C33 C 0.41964(19) 0.58299(13) 0.9778(2) 0.0215(8) Uani 1 1 d . . .
H33 H 0.3798 0.5948 0.9831 0.026 Uiso 1 1 d R . .
C34 C 0.4770(2) 0.58149(14) 1.0446(2) 0.0225(8) Uani 1 1 d . . .
C35 C 0.5374(2) 0.56625(14) 1.0419(2) 0.0245(8) Uani 1 1 d . . .
H35 H 0.5759 0.5663 1.0893 0.029 Uiso 1 1 d R . .
C36 C 0.5402(2) 0.55094(14) 0.9679(2) 0.0244(8) Uani 1 1 d . . .
H36 H 0.5807 0.5404 0.9631 0.029 Uiso 1 1 d R . .
C41 C 0.53563(19) 0.50268(15) 0.6637(2) 0.0256(8) Uani 1 1 d . . .
C42 C 0.5643(2) 0.54258(15) 0.6343(2) 0.0263(9) Uani 1 1 d . . .
C43 C 0.6013(2) 0.52903(15) 0.5871(2) 0.0259(8) Uani 1 1 d . . .
H43 H 0.6201 0.5556 0.5652 0.031 Uiso 1 1 d R . .
C44 C 0.61181(19) 0.47818(15) 0.5705(2) 0.0250(8) Uani 1 1 d . . .
C45 C 0.5838(2) 0.43934(16) 0.6025(2) 0.0264(8) Uani 1 1 d . . .
H45 H 0.5909 0.4044 0.5923 0.032 Uiso 1 1 d R . .
C46 C 0.54532(19) 0.45101(15) 0.6496(2) 0.0240(8) Uani 1 1 d . . .
C51 C 0.38310(19) 0.74199(15) 0.5729(2) 0.0254(8) Uani 1 1 d . . .
H51 H 0.3637 0.7095 0.5850 0.031 Uiso 1 1 d R . .
C52 C 0.3369(2) 0.78655(18) 0.5759(3) 0.0368(11) Uani 1 1 d . . .
H521 H 0.3535 0.8189 0.5618 0.044(8) Uiso 1 1 d R . .
H522 H 0.3356 0.7891 0.6307 0.044(8) Uiso 1 1 d R . .
H523 H 0.2923 0.7800 0.5374 0.044(8) Uiso 1 1 d R . .
C53 C 0.3869(2) 0.73639(19) 0.4886(3) 0.0382(11) Uani 1 1 d . . .
H531 H 0.4025 0.7687 0.4730 0.049(8) Uiso 1 1 d R . .
H532 H 0.3431 0.7281 0.4495 0.049(8) Uiso 1 1 d R . .
H533 H 0.4178 0.7086 0.4893 0.049(8) Uiso 1 1 d R . .
C54 C 0.6107(2) 0.82097(16) 0.6700(3) 0.0274(9) Uani 1 1 d . . .
H54 H 0.5906 0.8350 0.6139 0.033 Uiso 1 1 d R . .
C55 C 0.6311(2) 0.86665(16) 0.7280(3) 0.0323(10) Uani 1 1 d . . .
H551 H 0.5919 0.8866 0.7251 0.035(7) Uiso 1 1 d R . .
H552 H 0.6617 0.8886 0.7130 0.035(7) Uiso 1 1 d R . .
H553 H 0.6528 0.8539 0.7833 0.035(7) Uiso 1 1 d R . .
C56 C 0.6702(2) 0.78852(18) 0.6733(3) 0.0404(11) Uani 1 1 d . . .
H561 H 0.6899 0.7732 0.7272 0.039(7) Uiso 1 1 d R . .
H562 H 0.7029 0.8104 0.6622 0.039(7) Uiso 1 1 d R . .
H563 H 0.6562 0.7611 0.6327 0.039(7) Uiso 1 1 d R . .
C57A C 0.5357(3) 0.7155(2) 0.8656(4) 0.0266(15) Uiso 0.735(9) 1 d P A 1
H57A H 0.4919 0.7053 0.8678 0.032 Uiso 0.735(9) 1 d PR A 1
C58A C 0.5784(3) 0.6667(2) 0.8792(4) 0.043(2) Uani 0.735(9) 1 d P A 1
H581 H 0.5569 0.6414 0.8369 0.053(12) Uiso 0.735(9) 1 d PR A 1
H582 H 0.5840 0.6520 0.9323 0.053(12) Uiso 0.735(9) 1 d PR A 1
H583 H 0.6218 0.6756 0.8771 0.053(12) Uiso 0.735(9) 1 d PR A 1
C59A C 0.5662(4) 0.7540(2) 0.9321(4) 0.0412(19) Uani 0.735(9) 1 d P A 1
H591 H 0.5687 0.7392 0.9841 0.029(9) Uiso 0.735(9) 1 d PR A 1
H592 H 0.5388 0.7851 0.9215 0.029(9) Uiso 0.735(9) 1 d PR A 1
H593 H 0.6106 0.7629 0.9338 0.029(9) Uiso 0.735(9) 1 d PR A 1
C57B C 0.5479(8) 0.7011(7) 0.8556(10) 0.021(4) Uiso 0.265(9) 1 d P A 2
H57B H 0.5314 0.6653 0.8401 0.025 Uiso 0.265(9) 1 d PR A 2
C58B C 0.6194(11) 0.6990(9) 0.9034(14) 0.058(6) Uiso 0.265(9) 1 d P A 2
H584 H 0.6356 0.7340 0.9194 0.088 Uiso 0.265(9) 1 d PR A 2
H585 H 0.6435 0.6837 0.8713 0.088 Uiso 0.265(9) 1 d PR A 2
H586 H 0.6263 0.6780 0.9518 0.088 Uiso 0.265(9) 1 d PR A 2
C59B C 0.5111(13) 0.7260(9) 0.9016(16) 0.068(7) Uiso 0.265(9) 1 d P A 2
H594 H 0.5229 0.7625 0.9107 0.102 Uiso 0.265(9) 1 d PR A 2
H595 H 0.5212 0.7086 0.9538 0.102 Uiso 0.265(9) 1 d PR A 2
H596 H 0.4638 0.7228 0.8704 0.102 Uiso 0.265(9) 1 d PR A 2
C61 C 0.5577(2) 0.59869(16) 0.6550(3) 0.0320(10) Uani 1 1 d . . .
H61 H 0.5217 0.6009 0.6779 0.038 Uiso 1 1 d R . .
C62 C 0.5407(3) 0.63502(17) 0.5839(3) 0.0392(11) Uani 1 1 d . . .
H621 H 0.5779 0.6372 0.5648 0.046(8) Uiso 1 1 d R . .
H622 H 0.5315 0.6693 0.6007 0.046(8) Uiso 1 1 d R . .
H623 H 0.5016 0.6223 0.5403 0.046(8) Uiso 1 1 d R . .
C63 C 0.6210(3) 0.61727(19) 0.7194(3) 0.0578(16) Uani 1 1 d . . .
H631 H 0.6290 0.5976 0.7693 0.051(9) Uiso 1 1 d R . .
H632 H 0.6168 0.6539 0.7300 0.051(9) Uiso 1 1 d R . .
H633 H 0.6580 0.6124 0.7004 0.051(9) Uiso 1 1 d R . .
C64 C 0.6566(2) 0.46688(16) 0.5223(3) 0.0292(9) Uani 1 1 d . . .
H64 H 0.6487 0.4944 0.4804 0.035 Uiso 1 1 d R . .
C65 C 0.7292(2) 0.4706(2) 0.5787(3) 0.0430(12) Uani 1 1 d . . .
H651 H 0.7383 0.4442 0.6210 0.057(9) Uiso 1 1 d R . .
H652 H 0.7374 0.5047 0.6038 0.057(9) Uiso 1 1 d R . .
H653 H 0.7580 0.4652 0.5474 0.057(9) Uiso 1 1 d R . .
C66 C 0.6446(2) 0.41529(18) 0.4790(3) 0.0383(11) Uani 1 1 d . . .
H661 H 0.6559 0.3874 0.5189 0.054(9) Uiso 1 1 d R . .
H662 H 0.6720 0.4127 0.4453 0.054(9) Uiso 1 1 d R . .
H663 H 0.5979 0.4126 0.4447 0.054(9) Uiso 1 1 d R . .
C67 C 0.5139(2) 0.40862(16) 0.6832(3) 0.0271(9) Uani 1 1 d . . .
H67 H 0.5056 0.4233 0.7310 0.033 Uiso 1 1 d R . .
C68 C 0.4466(2) 0.39371(18) 0.6211(3) 0.0361(10) Uani 1 1 d . . .
H681 H 0.4527 0.3803 0.5723 0.042(8) Uiso 1 1 d R . .
H682 H 0.4179 0.4241 0.6071 0.042(8) Uiso 1 1 d R . .
H683 H 0.4262 0.3672 0.6441 0.042(8) Uiso 1 1 d R . .
C69 C 0.5582(2) 0.36183(16) 0.7129(3) 0.0351(10) Uani 1 1 d . . .
H691 H 0.5385 0.3386 0.7418 0.039(8) Uiso 1 1 d R . .
H692 H 0.6018 0.3730 0.7494 0.039(8) Uiso 1 1 d R . .
H693 H 0.5629 0.3438 0.6665 0.039(8) Uiso 1 1 d R . .
Ir' Ir 0.073528(7) 0.650311(5) 0.326217(9) 0.01956(4) Uani 1 1 d . . .
F1' F 0.30564(13) 0.67533(11) 0.27795(19) 0.0511(8) Uani 1 1 d . . .
F2' F 0.13429(14) 0.45361(9) 0.27189(18) 0.0439(7) Uani 1 1 d . . .
O1' O -0.00376(13) 0.62007(9) 0.08704(15) 0.0212(5) Uani 1 1 d . . .
O2' O -0.02234(14) 0.58323(10) 0.46353(16) 0.0243(6) Uani 1 1 d . . .
O3' O 0.14629(14) 0.65382(10) 0.43730(17) 0.0270(6) Uani 1 1 d . . .
O4' O 0.05406(13) 0.73042(9) 0.33130(16) 0.0230(6) Uani 1 1 d . . .
N1' N 0.01128(15) 0.64069(11) 0.21185(19) 0.0196(6) Uani 1 1 d . . .
N2' N -0.05348(15) 0.62305(12) 0.17770(19) 0.0220(7) Uani 1 1 d . . .
N3' N 0.00902(16) 0.63658(11) 0.38869(19) 0.0219(7) Uani 1 1 d . . .
N4' N -0.02503(16) 0.66578(12) 0.42714(19) 0.0219(7) Uani 1 1 d . . .
C1' C 0.03946(19) 0.63739(13) 0.1577(2) 0.0197(8) Uani 1 1 d . . .
C2' C -0.06056(19) 0.61128(14) 0.1045(2) 0.0216(8) Uani 1 1 d . . .
C3' C 0.00972(19) 0.58904(14) 0.4111(2) 0.0226(8) Uani 1 1 d . . .
C4' C -0.04252(19) 0.63347(14) 0.4711(2) 0.0219(8) Uani 1 1 d . . .
C5' C 0.2082(2) 0.68317(17) 0.5668(3) 0.0354(10) Uani 1 1 d . . .
H50' H 0.1947 0.6563 0.5969 0.053(9) Uiso 1 1 d R . .
H52' H 0.2488 0.6724 0.5585 0.053(9) Uiso 1 1 d R . .
H53' H 0.2165 0.7153 0.5979 0.053(9) Uiso 1 1 d R . .
C6' C 0.1546(2) 0.69170(15) 0.4864(2) 0.0257(9) Uani 1 1 d . . .
C7' C 0.1183(2) 0.73707(15) 0.4716(3) 0.0274(9) Uani 1 1 d . . .
H7' H 0.1266 0.7598 0.5162 0.033 Uiso 1 1 d R . .
C8' C 0.0702(2) 0.75344(15) 0.3980(2) 0.0259(9) Uani 1 1 d . . .
C9' C 0.0346(2) 0.80372(16) 0.3976(3) 0.0332(10) Uani 1 1 d . . .
H91' H -0.0131 0.7983 0.3724 0.091(13) Uiso 1 1 d R . .
H92' H 0.0450 0.8156 0.4533 0.091(13) Uiso 1 1 d R . .
H93' H 0.0489 0.8296 0.3669 0.091(13) Uiso 1 1 d R . .
C11' C 0.10862(19) 0.64709(13) 0.1812(2) 0.0215(8) Uani 1 1 d . . .
C12' C 0.13637(19) 0.65540(13) 0.2663(2) 0.0215(8) Uani 1 1 d . . .
C13' C 0.2048(2) 0.66422(14) 0.2972(3) 0.0281(9) Uani 1 1 d . . .
H13' H 0.2269 0.6697 0.3535 0.034 Uiso 1 1 d R . .
C14' C 0.2394(2) 0.66490(15) 0.2455(3) 0.0313(10) Uani 1 1 d . . .
C15' C 0.2123(2) 0.65684(15) 0.1630(3) 0.0317(10) Uani 1 1 d . . .
H15' H 0.2389 0.6577 0.1301 0.038 Uiso 1 1 d R . .
C16' C 0.1455(2) 0.64719(14) 0.1303(3) 0.0268(9) Uani 1 1 d . . .
H16' H 0.1248 0.6407 0.0740 0.032 Uiso 1 1 d R . .
C21' C -0.11744(19) 0.58639(14) 0.0422(2) 0.0222(8) Uani 1 1 d . . .
C22' C -0.1706(2) 0.61598(15) -0.0056(3) 0.0280(9) Uani 1 1 d . C .
C23' C -0.2241(2) 0.59033(16) -0.0599(3) 0.0312(9) Uani 1 1 d . . .
H23' H -0.2611 0.6096 -0.0929 0.037 Uiso 1 1 d R . .
C24' C -0.2249(2) 0.53692(16) -0.0676(2) 0.0271(9) Uani 1 1 d . . .
C25' C -0.1713(2) 0.50888(15) -0.0194(2) 0.0253(8) Uani 1 1 d . . .
H25' H -0.1717 0.4725 -0.0246 0.030 Uiso 1 1 d R . .
C26' C -0.11633(19) 0.53267(14) 0.0369(2) 0.0219(8) Uani 1 1 d . . .
C31' C 0.04294(19) 0.55040(14) 0.3799(2) 0.0234(8) Uani 1 1 d . . .
C32' C 0.07805(19) 0.57309(14) 0.3335(2) 0.0223(8) Uani 1 1 d . . .
C33' C 0.10861(19) 0.53825(14) 0.2973(2) 0.0245(8) Uani 1 1 d . . .
H33' H 0.1324 0.5506 0.2650 0.029 Uiso 1 1 d R . .
C34' C 0.1044(2) 0.48650(15) 0.3087(3) 0.0291(9) Uani 1 1 d . . .
C35' C 0.0719(2) 0.46416(15) 0.3557(2) 0.0281(9) Uani 1 1 d . . .
H35' H 0.0713 0.4279 0.3628 0.034 Uiso 1 1 d R . .
C36' C 0.0401(2) 0.49789(14) 0.3916(2) 0.0257(8) Uani 1 1 d . . .
H36' H 0.0169 0.4848 0.4241 0.031 Uiso 1 1 d R . .
C41' C -0.0723(2) 0.64606(14) 0.5328(2) 0.0240(8) Uani 1 1 d . . .
C42' C -0.1396(2) 0.63910(14) 0.5159(2) 0.0260(8) Uani 1 1 d . . .
C43' C -0.1653(2) 0.65437(16) 0.5745(3) 0.0319(10) Uani 1 1 d . . .
H43' H -0.2111 0.6501 0.5646 0.038 Uiso 1 1 d R . .
C44' C -0.1244(2) 0.67584(17) 0.6478(3) 0.0373(11) Uani 1 1 d . . .
C45' C -0.0585(2) 0.68152(17) 0.6620(3) 0.0334(10) Uani 1 1 d . . .
H45' H -0.0311 0.6957 0.7122 0.040 Uiso 1 1 d R . .
C46' C -0.0303(2) 0.66691(15) 0.6060(2) 0.0266(9) Uani 1 1 d . . .
C51' C -0.1689(2) 0.67479(16) 0.0018(3) 0.0412(12) Uani 1 1 d . . .
H51' H -0.1459 0.6818 0.0607 0.049 Uiso 1 1 d R B 1
C52' C -0.1254(4) 0.6998(3) -0.0367(6) 0.054(2) Uani 0.80 1 d P C 1
H524 H -0.0801 0.6873 -0.0109 0.060(11) Uiso 0.90 1 d PR C 1
H525 H -0.1412 0.6913 -0.0945 0.060(11) Uiso 0.90 1 d PR C 1
H526 H -0.1264 0.7372 -0.0301 0.060(11) Uiso 0.90 1 d PR C 1
C53' C -0.2357(3) 0.7014(2) -0.0196(5) 0.0608(18) Uani 0.90 1 d P C 1
H534 H -0.2586 0.7004 -0.0783 0.102(18) Uiso 0.80 1 d PR C 1
H535 H -0.2623 0.6834 0.0070 0.102(18) Uiso 0.80 1 d PR C 1
H536 H -0.2292 0.7372 -0.0012 0.102(18) Uiso 0.80 1 d PR C 1
C52D C -0.152(4) 0.697(3) -0.063(5) 0.06(2) Uiso 0.10 1 d P C 2
H527 H -0.1077 0.6844 -0.0560 0.088 Uiso 0.10 1 d PR C 2
H528 H -0.1830 0.6856 -0.1158 0.088 Uiso 0.10 1 d PR C 2
H529 H -0.1520 0.7344 -0.0600 0.088 Uiso 0.10 1 d PR C 2
C53D C -0.2051(14) 0.6871(10) 0.0516(17) 0.051(7) Uiso 0.20 1 d P C 2
H537 H -0.2406 0.7108 0.0220 0.076 Uiso 0.20 1 d PR C 2
H538 H -0.2241 0.6558 0.0654 0.076 Uiso 0.20 1 d PR C 2
H539 H -0.1763 0.7037 0.1013 0.076 Uiso 0.20 1 d PR C 2
C54' C -0.2847(2) 0.50969(17) -0.1280(3) 0.0329(10) Uani 1 1 d . . .
H54' H -0.3207 0.5359 -0.1481 0.039 Uiso 1 1 d R . .
C55' C -0.2687(3) 0.4909(2) -0.2013(3) 0.0478(13) Uani 1 1 d . . .
H554 H -0.2343 0.4644 -0.1840 0.050(9) Uiso 1 1 d R . .
H555 H -0.3087 0.4762 -0.2413 0.050(9) Uiso 1 1 d R . .
H556 H -0.2532 0.5198 -0.2254 0.050(9) Uiso 1 1 d R . .
C56' C -0.3107(2) 0.46665(19) -0.0902(3) 0.0423(12) Uani 1 1 d . . .
H564 H -0.3177 0.4794 -0.0417 0.047(8) Uiso 1 1 d R . .
H565 H -0.3526 0.4542 -0.1291 0.047(8) Uiso 1 1 d R . .
H566 H -0.2786 0.4384 -0.0754 0.047(8) Uiso 1 1 d R . .
C57' C -0.05984(19) 0.50058(14) 0.0929(2) 0.0253(8) Uani 1 1 d . . .
H57' H -0.0197 0.5230 0.1112 0.030 Uiso 1 1 d R . .
C58' C -0.0752(2) 0.48541(18) 0.1677(3) 0.0369(11) Uani 1 1 d . . .
H587 H -0.1161 0.4652 0.1514 0.051(9) Uiso 1 1 d R . .
H588 H -0.0388 0.4648 0.2039 0.051(9) Uiso 1 1 d R . .
H589 H -0.0807 0.5166 0.1960 0.051(9) Uiso 1 1 d R . .
C59' C -0.0433(2) 0.45380(16) 0.0520(3) 0.0374(11) Uani 1 1 d . . .
H597 H -0.0399 0.4641 0.0003 0.039(8) Uiso 1 1 d R . .
H598 H -0.0011 0.4391 0.0869 0.039(8) Uiso 1 1 d R . .
H599 H -0.0782 0.4280 0.0424 0.039(8) Uiso 1 1 d R . .
C61' C -0.1832(2) 0.61668(16) 0.4354(3) 0.0300(9) Uani 1 1 d . . .
H61' H -0.1562 0.5904 0.4196 0.036 Uiso 1 1 d R . .
C62' C -0.2015(2) 0.6581(2) 0.3698(3) 0.0460(13) Uani 1 1 d . . .
H624 H -0.1612 0.6742 0.3676 0.053(9) Uiso 1 1 d R . .
H625 H -0.2261 0.6425 0.3173 0.053(9) Uiso 1 1 d R . .
H626 H -0.2289 0.6843 0.3826 0.053(9) Uiso 1 1 d R . .
C63' C -0.2450(2) 0.58908(18) 0.4383(3) 0.0376(11) Uani 1 1 d . . .
H634 H -0.2667 0.5709 0.3873 0.029(7) Uiso 1 1 d R . .
H635 H -0.2321 0.5643 0.4831 0.029(7) Uiso 1 1 d R . .
H636 H -0.2755 0.6144 0.4467 0.029(7) Uiso 1 1 d R . .
C64' C -0.1521(3) 0.6911(2) 0.7133(4) 0.0572(16) Uani 1 1 d . . .
H64' H -0.1204 0.6761 0.7643 0.069 Uiso 1 1 d R . .
C65' C -0.2161(3) 0.6685(3) 0.7061(4) 0.075(2) Uani 1 1 d . . .
H654 H -0.2498 0.6822 0.6572 0.104(15) Uiso 1 1 d R . .
H655 H -0.2143 0.6309 0.7019 0.104(15) Uiso 1 1 d R . .
H656 H -0.2274 0.6776 0.7534 0.104(15) Uiso 1 1 d R . .
C66' C -0.1456(3) 0.7497(2) 0.7264(4) 0.0642(17) Uani 1 1 d . . .
H664 H -0.1732 0.7670 0.6767 0.091(13) Uiso 1 1 d R . .
H665 H -0.1604 0.7593 0.7709 0.091(13) Uiso 1 1 d R . .
H666 H -0.0995 0.7603 0.7396 0.091(13) Uiso 1 1 d R . .
C67' C 0.0440(2) 0.67188(15) 0.6276(3) 0.0280(9) Uani 1 1 d . . .
H67' H 0.0542 0.6628 0.5783 0.034 Uiso 1 1 d R . .
C68' C 0.0676(2) 0.72680(16) 0.6503(3) 0.0373(11) Uani 1 1 d . . .
H684 H 0.0586 0.7367 0.6989 0.034(7) Uiso 1 1 d R . .
H685 H 0.1151 0.7289 0.6612 0.034(7) Uiso 1 1 d R . .
H686 H 0.0441 0.7501 0.6059 0.034(7) Uiso 1 1 d R . .
C69' C 0.0810(2) 0.63339(18) 0.6940(3) 0.0382(11) Uani 1 1 d . . .
H694 H 0.0711 0.6408 0.7429 0.048(8) Uiso 1 1 d R . .
H695 H 0.0667 0.5983 0.6757 0.048(8) Uiso 1 1 d R . .
H696 H 0.1286 0.6365 0.7061 0.048(8) Uiso 1 1 d R . .

loop_
_atom_site_aniso_label
_atom_site_aniso_U_11
_atom_site_aniso_U_22
_atom_site_aniso_U_33
_atom_site_aniso_U_23
_atom_site_aniso_U_13
_atom_site_aniso_U_12
Ir 0.01845(7) 0.01634(7) 0.01919(7) 0.00018(6) 0.00901(6) 0.00014(5)
F1 0.0369(14) 0.0363(13) 0.0430(15) -0.0056(12) 0.0285(13) 0.0004(11)
F2 0.0368(14) 0.0416(14) 0.0186(12) -0.0041(10) 0.0092(11) 0.0004(11)
O1 0.0221(14) 0.0189(13) 0.0314(15) 0.0036(11) 0.0120(12) -0.0005(11)
O2 0.0189(14) 0.0299(14) 0.0219(14) 0.0011(11) 0.0103(11) 0.0050(11)
O3 0.0270(15) 0.0192(13) 0.0271(15) 0.0000(11) 0.0150(12) -0.0005(11)
O4 0.0246(15) 0.0250(14) 0.0252(15) -0.0011(11) 0.0092(12) -0.0019(11)
N1 0.0166(15) 0.0193(15) 0.0197(16) 0.0026(12) 0.0088(13) -0.0008(12)
N2 0.0205(16) 0.0225(16) 0.0210(16) 0.0018(13) 0.0088(13) -0.0028(12)
N3 0.0287(18) 0.0169(15) 0.0214(16) 0.0000(13) 0.0132(14) 0.0026(13)
N4 0.0267(18) 0.0284(17) 0.0210(17) -0.0024(14) 0.0124(15) 0.0043(14)
C1 0.021(2) 0.0231(18) 0.0185(18) 0.0050(15) 0.0031(16) 0.0004(15)
C2 0.0182(19) 0.0209(18) 0.0192(19) 0.0007(15) 0.0032(15) -0.0011(14)
C3 0.0205(19) 0.0188(17) 0.0234(19) 0.0034(15) 0.0099(16) 0.0042(14)
C4 0.028(2) 0.0236(19) 0.023(2) 0.0004(16) 0.0122(17) 0.0019(16)
C5 0.045(3) 0.027(2) 0.041(3) -0.0010(19) 0.028(2) -0.0089(19)
C6 0.036(2) 0.0162(18) 0.035(2) -0.0059(16) 0.023(2) 0.0001(16)
C7 0.028(2) 0.032(2) 0.033(2) -0.0074(18) 0.0126(19) -0.0097(18)
C8 0.029(2) 0.028(2) 0.028(2) -0.0056(17) 0.0124(18) -0.0015(17)
C9 0.029(2) 0.044(3) 0.033(2) -0.004(2) 0.003(2) -0.005(2)
C11 0.0189(19) 0.0201(18) 0.0222(19) 0.0010(15) 0.0064(16) 0.0006(14)
C12 0.0154(18) 0.0201(17) 0.0160(18) 0.0002(14) 0.0016(14) 0.0000(14)
C13 0.0194(19) 0.0216(18) 0.023(2) -0.0007(15) 0.0086(16) 0.0002(14)
C14 0.0150(19) 0.037(2) 0.027(2) -0.0063(17) 0.0085(16) -0.0043(16)
C15 0.023(2) 0.025(2) 0.030(2) -0.0062(17) 0.0091(18) 0.0040(16)
C16 0.021(2) 0.0193(18) 0.030(2) 0.0007(16) 0.0040(17) 0.0036(15)
C21 0.024(2) 0.0214(18) 0.026(2) 0.0005(16) 0.0121(17) -0.0014(15)
C22 0.0203(19) 0.0193(18) 0.0219(19) -0.0022(15) 0.0065(16) 0.0028(14)
C23 0.030(2) 0.0187(17) 0.0183(19) 0.0013(15) 0.0097(17) 0.0025(15)
C24 0.022(2) 0.0208(18) 0.029(2) 0.0015(16) 0.0118(17) 0.0009(15)
C25 0.020(2) 0.030(2) 0.026(2) 0.0054(17) 0.0005(17) -0.0008(16)
C26 0.025(2) 0.029(2) 0.025(2) 0.0055(17) 0.0051(17) -0.0036(17)
C31 0.025(2) 0.0139(16) 0.0218(19) 0.0017(14) 0.0112(16) 0.0026(14)
C32 0.0229(19) 0.0148(17) 0.0223(19) 0.0042(14) 0.0107(16) -0.0008(14)
C33 0.026(2) 0.0172(17) 0.024(2) 0.0003(15) 0.0130(17) 0.0030(15)
C34 0.029(2) 0.0228(18) 0.0178(19) -0.0005(15) 0.0105(17) 0.0012(16)
C35 0.024(2) 0.0229(19) 0.024(2) -0.0002(16) 0.0046(16) -0.0005(15)
C36 0.022(2) 0.0230(19) 0.029(2) -0.0006(16) 0.0103(17) 0.0002(15)
C41 0.023(2) 0.033(2) 0.022(2) 0.0001(17) 0.0086(17) 0.0034(16)
C42 0.029(2) 0.028(2) 0.024(2) 0.0044(17) 0.0106(18) 0.0038(17)
C43 0.026(2) 0.030(2) 0.024(2) 0.0023(17) 0.0122(17) -0.0002(17)
C44 0.023(2) 0.031(2) 0.021(2) 0.0018(17) 0.0077(17) 0.0041(16)
C45 0.026(2) 0.031(2) 0.024(2) -0.0012(17) 0.0110(17) -0.0005(17)
C46 0.0190(19) 0.033(2) 0.0207(19) 0.0051(16) 0.0075(16) 0.0048(16)
C51 0.024(2) 0.0252(19) 0.025(2) 0.0017(16) 0.0066(17) -0.0020(16)
C52 0.025(2) 0.043(3) 0.036(3) 0.002(2) 0.004(2) 0.0088(19)
C53 0.038(3) 0.047(3) 0.025(2) 0.001(2) 0.005(2) 0.000(2)
C54 0.022(2) 0.032(2) 0.028(2) -0.0003(18) 0.0093(18) -0.0029(17)
C55 0.029(2) 0.034(2) 0.035(2) 0.0033(19) 0.013(2) -0.0041(18)
C56 0.036(3) 0.042(3) 0.052(3) -0.003(2) 0.025(2) -0.001(2)
C58A 0.043(4) 0.035(4) 0.037(4) 0.019(3) -0.004(3) -0.006(3)
C59A 0.060(5) 0.040(4) 0.020(3) 0.005(3) 0.010(3) -0.007(3)
C61 0.041(3) 0.031(2) 0.032(2) -0.0005(19) 0.024(2) 0.0035(19)
C62 0.048(3) 0.036(2) 0.035(3) 0.001(2) 0.016(2) 0.008(2)
C63 0.066(4) 0.034(3) 0.057(4) -0.013(3) 0.000(3) 0.011(3)
C64 0.030(2) 0.034(2) 0.027(2) 0.0011(18) 0.0142(19) 0.0069(18)
C65 0.032(3) 0.059(3) 0.044(3) -0.006(2) 0.021(2) 0.000(2)
C66 0.041(3) 0.044(3) 0.039(3) -0.007(2) 0.025(2) -0.003(2)
C67 0.025(2) 0.034(2) 0.026(2) 0.0019(18) 0.0142(18) 0.0010(17)
C68 0.031(2) 0.045(3) 0.036(3) 0.002(2) 0.016(2) -0.004(2)
C69 0.035(3) 0.029(2) 0.048(3) 0.007(2) 0.023(2) 0.0020(19)
Ir' 0.02272(8) 0.01625(7) 0.02000(7) -0.00132(6) 0.00787(6) -0.00399(6)
F1' 0.0247(14) 0.0591(18) 0.073(2) -0.0220(16) 0.0218(15) -0.0106(13)
F2' 0.0582(18) 0.0226(12) 0.0641(19) -0.0012(12) 0.0381(16) 0.0073(12)
O1' 0.0226(14) 0.0220(13) 0.0208(14) -0.0026(11) 0.0099(11) -0.0037(11)
O2' 0.0332(16) 0.0199(13) 0.0217(14) -0.0006(11) 0.0122(12) -0.0035(11)
O3' 0.0288(15) 0.0236(14) 0.0251(15) -0.0019(12) 0.0051(12) -0.0027(11)
O4' 0.0293(15) 0.0182(13) 0.0223(14) -0.0007(11) 0.0102(12) -0.0035(11)
N1' 0.0229(17) 0.0151(14) 0.0228(16) -0.0008(12) 0.0105(14) -0.0027(12)
N2' 0.0202(17) 0.0216(16) 0.0243(17) -0.0028(13) 0.0082(14) -0.0054(13)
N3' 0.0267(18) 0.0192(15) 0.0200(16) -0.0042(13) 0.0085(14) -0.0031(13)
N4' 0.0272(18) 0.0192(15) 0.0184(16) -0.0034(13) 0.0066(14) -0.0027(13)
C1' 0.027(2) 0.0141(16) 0.0207(19) 0.0008(14) 0.0119(16) 0.0001(14)
C2' 0.022(2) 0.0200(18) 0.025(2) 0.0011(15) 0.0108(16) -0.0007(15)
C3' 0.025(2) 0.0235(19) 0.0186(19) -0.0003(15) 0.0071(16) -0.0054(15)
C4' 0.022(2) 0.0218(18) 0.0196(19) -0.0021(15) 0.0045(16) -0.0036(15)
C5' 0.033(3) 0.036(2) 0.029(2) -0.0021(19) 0.001(2) -0.0057(19)
C6' 0.026(2) 0.026(2) 0.022(2) -0.0011(16) 0.0052(17) -0.0091(16)
C7' 0.030(2) 0.025(2) 0.027(2) -0.0053(17) 0.0087(18) -0.0069(17)
C8' 0.030(2) 0.0230(19) 0.027(2) -0.0014(17) 0.0138(18) -0.0073(16)
C9' 0.038(3) 0.030(2) 0.034(2) -0.0076(19) 0.015(2) 0.0010(19)
C11' 0.023(2) 0.0131(16) 0.030(2) -0.0015(15) 0.0115(17) -0.0001(14)
C12' 0.025(2) 0.0122(16) 0.028(2) 0.0000(15) 0.0104(17) -0.0002(14)
C13' 0.027(2) 0.0203(19) 0.035(2) -0.0075(17) 0.0077(19) -0.0026(16)
C14' 0.019(2) 0.024(2) 0.053(3) -0.0092(19) 0.016(2) -0.0042(16)
C15' 0.030(2) 0.029(2) 0.047(3) -0.0111(19) 0.027(2) -0.0058(17)
C16' 0.028(2) 0.0217(19) 0.034(2) -0.0029(17) 0.0153(19) -0.0034(16)
C21' 0.023(2) 0.0238(19) 0.0209(19) -0.0009(15) 0.0093(16) -0.0035(15)
C22' 0.029(2) 0.026(2) 0.029(2) 0.0048(17) 0.0098(18) -0.0012(17)
C23' 0.029(2) 0.031(2) 0.030(2) 0.0091(18) 0.0048(19) 0.0003(18)
C24' 0.022(2) 0.037(2) 0.019(2) 0.0032(17) 0.0032(17) -0.0049(17)
C25' 0.027(2) 0.0230(19) 0.025(2) -0.0067(16) 0.0085(17) -0.0048(16)
C26' 0.0211(19) 0.0264(19) 0.0197(19) -0.0028(16) 0.0093(16) -0.0013(15)
C31' 0.025(2) 0.0247(19) 0.0176(19) -0.0012(15) 0.0039(16) -0.0021(15)
C32' 0.023(2) 0.0216(18) 0.0195(19) 0.0002(15) 0.0041(16) -0.0014(15)
C33' 0.023(2) 0.0218(19) 0.031(2) -0.0003(16) 0.0123(18) -0.0028(15)
C34' 0.030(2) 0.0215(19) 0.035(2) 0.0010(17) 0.0116(19) 0.0053(17)
C35' 0.035(2) 0.025(2) 0.023(2) 0.0043(17) 0.0078(18) 0.0015(17)
C36' 0.028(2) 0.0239(19) 0.021(2) 0.0025(16) 0.0044(17) -0.0020(16)
C41' 0.032(2) 0.0161(17) 0.023(2) 0.0018(15) 0.0095(17) -0.0009(15)
C42' 0.029(2) 0.0212(19) 0.027(2) 0.0016(16) 0.0100(18) 0.0025(16)
C43' 0.026(2) 0.034(2) 0.038(3) 0.0007(19) 0.015(2) 0.0037(18)
C44' 0.043(3) 0.038(2) 0.036(3) -0.012(2) 0.021(2) -0.001(2)
C45' 0.039(3) 0.036(2) 0.027(2) -0.0054(19) 0.015(2) -0.0038(19)
C46' 0.036(2) 0.0235(19) 0.023(2) 0.0001(16) 0.0140(18) -0.0028(17)
C51' 0.039(3) 0.024(2) 0.054(3) 0.005(2) 0.008(2) 0.0024(19)
C52' 0.042(5) 0.033(4) 0.088(7) 0.022(4) 0.024(5) -0.002(3)
C53' 0.051(4) 0.043(3) 0.078(5) -0.001(3) 0.011(4) 0.012(3)
C54' 0.029(2) 0.036(2) 0.025(2) 0.0034(18) -0.0005(18) -0.0058(18)
C55' 0.046(3) 0.064(3) 0.024(2) -0.003(2) 0.001(2) -0.020(3)
C56' 0.028(2) 0.049(3) 0.043(3) 0.003(2) 0.002(2) -0.011(2)
C57' 0.021(2) 0.0217(19) 0.029(2) -0.0011(16) 0.0046(17) -0.0033(15)
C58' 0.033(3) 0.039(3) 0.034(3) 0.006(2) 0.006(2) 0.000(2)
C59' 0.033(3) 0.025(2) 0.051(3) -0.002(2) 0.010(2) 0.0017(18)
C61' 0.029(2) 0.030(2) 0.029(2) -0.0021(18) 0.0068(19) -0.0013(17)
C62' 0.038(3) 0.052(3) 0.036(3) 0.010(2) -0.002(2) -0.003(2)
C63' 0.032(3) 0.043(3) 0.039(3) -0.006(2) 0.014(2) -0.004(2)
C64' 0.051(3) 0.069(4) 0.063(4) -0.031(3) 0.033(3) -0.011(3)
C65' 0.079(5) 0.086(5) 0.086(5) -0.025(4) 0.059(4) -0.003(4)
C66' 0.073(4) 0.062(4) 0.069(4) -0.021(3) 0.040(4) 0.011(3)
C67' 0.031(2) 0.027(2) 0.026(2) -0.0039(17) 0.0112(18) -0.0080(17)
C68' 0.041(3) 0.033(2) 0.038(3) -0.006(2) 0.014(2) -0.011(2)
C69' 0.036(3) 0.043(3) 0.032(2) -0.001(2) 0.008(2) -0.004(2)

loop_
_atom_type_symbol
_atom_type_description
_atom_type_scat_dispersion_real
_atom_type_scat_dispersion_imag
_atom_type_scat_source
C C 0.0033 0.0016 'International Tables Vol C Tables 4.2.6.8 and 6.1.1.4'
H H 0.0000 0.0000 'International Tables Vol C Tables 4.2.6.8 and 6.1.1.4'
N N 0.0061 0.0033 'International Tables Vol C Tables 4.2.6.8 and 6.1.1.4'
O O 0.0106 0.0060 'International Tables Vol C Tables 4.2.6.8 and 6.1.1.4'
F F 0.0171 0.0103 'International Tables Vol C Tables 4.2.6.8 and 6.1.1.4'
Ir Ir -1.4442 7.9887 'International Tables Vol C Tables 4.2.6.8 and 6.1.1.4'

loop_
_geom_angle_atom_site_label_1
_geom_angle_atom_site_label_2
_geom_angle_atom_site_label_3
_geom_angle
N1 Ir C12 80.27(13)
N1 Ir C32 89.77(13)
C12 Ir C32 94.26(14)
N1 Ir O3 174.39(11)
C12 Ir O3 94.17(12)
C32 Ir O3 89.91(12)
N1 Ir O4 88.86(11)
C12 Ir O4 88.57(12)
C32 Ir O4 176.60(13)
O3 Ir O4 91.75(10)
N1 Ir N3 87.99(12)
C12 Ir N3 166.59(13)
C32 Ir N3 79.12(13)
O3 Ir N3 97.45(11)
O4 Ir N3 97.72(11)
C1 O1 C2 103.1(3)
C3 O2 C4 102.3(3)
C6 O3 Ir 122.9(3)
C8 O4 Ir 122.2(3)
C1 N1 N2 109.6(3)
C1 N1 Ir 115.7(2)
N2 N1 Ir 134.2(2)
C2 N2 N1 104.7(3)
C3 N3 N4 107.6(3)
C3 N3 Ir 110.0(2)
N4 N3 Ir 136.4(2)
C4 N4 N3 104.9(3)
N1 C1 O1 109.9(3)
N1 C1 C11 118.7(3)
O1 C1 C11 130.7(3)
N2 C2 O1 112.7(3)
N2 C2 C21 127.0(3)
O1 C2 C21 120.0(3)
N3 C3 O2 112.2(3)
N3 C3 C31 121.4(3)
O2 C3 C31 126.2(3)
N4 C4 O2 113.1(3)
N4 C4 C41 128.9(4)
O2 C4 C41 118.0(3)
O3 C6 C7 127.4(4)
O3 C6 C5 113.5(4)
C7 C6 C5 119.0(4)
C8 C7 C6 127.7(4)
O4 C8 C7 126.0(4)
O4 C8 C9 115.5(4)
C7 C8 C9 118.5(4)
C16 C11 C12 123.7(4)
C16 C11 C1 125.6(3)
C12 C11 C1 110.5(3)
C13 C12 C11 115.4(3)
C13 C12 Ir 130.1(3)
C11 C12 Ir 114.5(3)
C14 C13 C12 119.7(3)
F1 C14 C13 117.8(4)
F1 C14 C15 117.4(3)
C13 C14 C15 124.8(4)
C14 C15 C16 117.2(3)
C11 C16 C15 119.1(4)
C22 C21 C26 121.8(3)
C22 C21 C2 120.7(4)
C26 C21 C2 117.4(3)
C23 C22 C21 118.3(4)
C23 C22 C51 120.7(3)
C21 C22 C51 120.9(3)
C22 C23 C24 121.5(4)
C23 C24 C25 119.1(4)
C23 C24 C54 119.8(4)
C25 C24 C54 121.1(4)
C24 C25 C26 121.6(4)
C25 C26 C21 117.6(4)
C25 C26 C57B 118.1(7)
C21 C26 C57B 122.0(7)
C25 C26 C57A 121.6(4)
C21 C26 C57A 120.6(4)
C36 C31 C32 124.2(3)
C36 C31 C3 124.0(3)
C32 C31 C3 111.7(3)
C33 C32 C31 115.4(3)
C33 C32 Ir 128.8(3)
C31 C32 Ir 115.8(3)
C34 C33 C32 120.3(4)
F2 C34 C33 118.3(3)
F2 C34 C35 117.9(3)
C33 C34 C35 123.7(4)
C34 C35 C36 118.0(4)
C35 C36 C31 118.4(4)
C46 C41 C42 122.2(4)
C46 C41 C4 117.5(3)
C42 C41 C4 120.3(4)
C43 C42 C41 117.4(4)
C43 C42 C61 120.6(4)
C41 C42 C61 122.0(4)
C44 C43 C42 122.6(4)
C43 C44 C45 118.3(4)
C43 C44 C64 118.9(4)
C45 C44 C64 122.6(4)
C44 C45 C46 121.2(4)
C41 C46 C45 118.2(4)
C41 C46 C67 120.7(3)
C45 C46 C67 121.1(4)
C22 C51 C53 113.6(3)
C22 C51 C52 109.2(3)
C53 C51 C52 111.3(3)
C24 C54 C56 110.8(3)
C24 C54 C55 111.0(3)
C56 C54 C55 111.4(4)
C59A C57A C58A 110.7(5)
C59A C57A C26 114.7(5)
C58A C57A C26 107.8(5)
C59B C57B C58B 111.2(17)
C59B C57B C26 99.0(15)
C58B C57B C26 118.1(14)
C62 C61 C63 108.4(4)
C62 C61 C42 114.6(4)
C63 C61 C42 110.4(4)
C66 C64 C44 114.9(4)
C66 C64 C65 109.6(4)
C44 C64 C65 109.3(3)
C46 C67 C69 113.5(3)
C46 C67 C68 110.3(3)
C69 C67 C68 111.7(4)
C12' Ir' C32' 94.17(15)
C12' Ir' N1' 79.40(14)
C32' Ir' N1' 86.57(13)
C12' Ir' O3' 93.89(14)
C32' Ir' O3' 88.83(13)
N1' Ir' O3' 171.56(12)
C12' Ir' N3' 173.97(13)
C32' Ir' N3' 79.81(14)
N1' Ir' N3' 100.01(12)
O3' Ir' N3' 86.12(12)
C12' Ir' O4' 98.00(12)
C32' Ir' O4' 167.82(13)
N1' Ir' O4' 95.24(11)
O3' Ir' O4' 90.73(10)
N3' Ir' O4' 88.02(11)
C1' O1' C2' 103.2(3)
C3' O2' C4' 102.4(3)
C6' O3' Ir' 124.2(3)
C8' O4' Ir' 120.7(3)
C1' N1' N2' 108.6(3)
C1' N1' Ir' 115.1(3)
N2' N1' Ir' 133.7(2)
C2' N2' N1' 105.0(3)
C3' N3' N4' 108.8(3)
C3' N3' Ir' 112.7(3)
N4' N3' Ir' 137.0(2)
C4' N4' N3' 105.0(3)
N1' C1' O1' 110.5(3)
N1' C1' C11' 119.2(3)
O1' C1' C11' 130.1(3)
N2' C2' O1' 112.6(3)
N2' C2' C21' 128.8(3)
O1' C2' C21' 118.4(3)
N3' C3' O2' 111.3(3)
N3' C3' C31' 119.8(3)
O2' C3' C31' 128.9(3)
N4' C4' O2' 112.5(3)
N4' C4' C41' 126.5(3)
O2' C4' C41' 120.5(3)
O3' C6' C7' 126.0(4)
O3' C6' C5' 113.9(4)
C7' C6' C5' 120.0(4)
C6' C7' C8' 127.8(4)
O4' C8' C7' 126.1(4)
O4' C8' C9' 115.7(4)
C7' C8' C9' 118.2(4)
C16' C11' C12' 123.8(4)
C16' C11' C1' 126.2(4)
C12' C11' C1' 110.0(3)
C13' C12' C11' 115.4(4)
C13' C12' Ir' 128.7(3)
C11' C12' Ir' 115.8(3)
C14' C13' C12' 119.4(4)
F1' C14' C13' 117.4(4)
F1' C14' C15' 117.6(4)
C13' C14' C15' 125.0(4)
C16' C15' C14' 117.5(4)
C15' C16' C11' 118.9(4)
C22' C21' C26' 122.6(4)
C22' C21' C2' 120.2(3)
C26' C21' C2' 117.1(3)
C23' C22' C21' 117.6(4)
C23' C22' C51' 121.8(4)
C21' C22' C51' 120.6(4)
C22' C23' C24' 121.7(4)
C25' C24' C23' 119.1(4)
C25' C24' C54' 120.5(4)
C23' C24' C54' 120.5(4)
C24' C25' C26' 121.7(4)
C25' C26' C21' 117.3(4)
C25' C26' C57' 120.5(3)
C21' C26' C57' 122.1(3)
C36' C31' C32' 123.6(4)
C36' C31' C3' 124.7(4)
C32' C31' C3' 111.6(3)
C33' C32' C31' 115.4(3)
C33' C32' Ir' 129.5(3)
C31' C32' Ir' 115.1(3)
C34' C33' C32' 120.0(4)
C33' C34' F2' 118.4(4)
C33' C34' C35' 125.0(4)
F2' C34' C35' 116.6(3)
C34' C35' C36' 116.3(4)
C31' C36' C35' 119.6(4)
C42' C41' C46' 122.5(4)
C42' C41' C4' 120.4(4)
C46' C41' C4' 117.0(4)
C41' C42' C43' 117.7(4)
C41' C42' C61' 120.5(4)
C43' C42' C61' 121.8(4)
C42' C43' C44' 120.9(4)
C45' C44' C43' 119.3(4)
C45' C44' C64' 119.6(4)
C43' C44' C64' 121.0(4)
C44' C45' C46' 122.3(4)
C45' C46' C41' 117.3(4)
C45' C46' C67' 119.4(4)
C41' C46' C67' 123.3(4)
C53D C51' C52D 140(4)
C52' C51' C53' 112.7(5)
C53D C51' C22' 106.2(12)
C52D C51' C22' 109(3)
C52' C51' C22' 113.2(5)
C53' C51' C22' 116.0(4)
C56' C54' C24' 112.9(4)
C56' C54' C55' 111.6(4)
C24' C54' C55' 110.4(4)
C59' C57' C26' 113.5(3)
C59' C57' C58' 111.4(3)
C26' C57' C58' 109.5(3)
C42' C61' C62' 110.5(4)
C42' C61' C63' 114.1(4)
C62' C61' C63' 111.0(4)
C65' C64' C44' 116.1(5)
C65' C64' C66' 116.2(5)
C44' C64' C66' 109.3(5)
C68' C67' C46' 111.8(4)
C68' C67' C69' 111.9(4)
C46' C67' C69' 110.9(3)

loop_
_geom_bond_atom_site_label_1
_geom_bond_atom_site_label_2
_geom_bond_distance
Ir N1 1.985(3)
Ir C12 2.006(4)
Ir C32 2.023(4)
Ir O3 2.040(2)
Ir O4 2.118(3)
Ir N3 2.158(3)
F1 C14 1.375(4)
F2 C34 1.361(4)
O1 C1 1.358(4)
O1 C2 1.392(4)
O2 C3 1.343(4)
O2 C4 1.387(5)
O3 C6 1.279(5)
O4 C8 1.272(5)
N1 C1 1.304(5)
N1 N2 1.390(4)
N2 C2 1.288(4)
N3 C3 1.299(5)
N3 N4 1.402(4)
N4 C4 1.287(5)
C1 C11 1.437(5)
C2 C21 1.469(5)
C3 C31 1.444(5)
C4 C41 1.486(5)
C5 C6 1.517(5)
C6 C7 1.404(6)
C7 C8 1.401(6)
C8 C9 1.513(6)
C11 C16 1.387(5)
C11 C12 1.429(5)
C12 C13 1.395(5)
C13 C14 1.376(5)
C14 C15 1.380(6)
C15 C16 1.387(6)
C21 C22 1.401(5)
C21 C26 1.406(6)
C22 C23 1.387(5)
C22 C51 1.526(5)
C23 C24 1.389(5)
C24 C25 1.393(5)
C24 C54 1.519(5)
C25 C26 1.394(5)
C26 C57B 1.549(16)
C26 C57A 1.551(7)
C31 C36 1.393(5)
C31 C32 1.419(5)
C32 C33 1.395(5)
C33 C34 1.379(5)
C34 C35 1.384(5)
C35 C36 1.389(5)
C41 C46 1.394(5)
C41 C42 1.398(6)
C42 C43 1.392(5)
C42 C61 1.521(6)
C43 C44 1.389(5)
C44 C45 1.396(5)
C44 C64 1.527(5)
C45 C46 1.401(5)
C46 C67 1.521(5)
C51 C53 1.528(6)
C51 C52 1.542(6)
C54 C56 1.523(6)
C54 C55 1.528(6)
C57A C59A 1.506(9)
C57A C58A 1.538(9)
C57B C59B 1.47(3)
C57B C58B 1.48(3)
C61 C62 1.509(6)
C61 C63 1.518(7)
C64 C66 1.519(6)
C64 C65 1.538(6)
C67 C69 1.522(6)
C67 C68 1.532(6)
Ir' C12' 2.000(4)
Ir' C32' 2.010(4)
Ir' N1' 2.010(3)
Ir' O3' 2.040(3)
Ir' N3' 2.093(3)
Ir' O4' 2.131(2)
F1' C14' 1.371(5)
F2' C34' 1.368(5)
O1' C1' 1.346(4)
O1' C2' 1.388(4)
O2' C3' 1.348(4)
O2' C4' 1.397(4)
O3' C6' 1.282(5)
O4' C8' 1.257(5)
N1' C1' 1.306(4)
N1' N2' 1.394(4)
N2' C2' 1.284(5)
N3' C3' 1.295(5)
N3' N4' 1.390(4)
N4' C4' 1.288(5)
C1' C11' 1.428(5)
C2' C21' 1.480(5)
C3' C31' 1.452(5)
C4' C41' 1.485(5)
C5' C6' 1.501(6)
C6' C7' 1.390(6)
C7' C8' 1.414(6)
C8' C9' 1.514(6)
C11' C16' 1.398(5)
C11' C12' 1.425(5)
C12' C13' 1.404(5)
C13' C14' 1.372(6)
C14' C15' 1.382(6)
C15' C16' 1.378(6)
C21' C22' 1.393(5)
C21' C26' 1.399(5)
C22' C23' 1.386(6)
C22' C51' 1.532(6)
C23' C24' 1.393(6)
C24' C25' 1.380(6)
C24' C54' 1.530(6)
C25' C26' 1.397(5)
C26' C57' 1.522(5)
C31' C36' 1.384(5)
C31' C32' 1.427(5)
C32' C33' 1.401(5)
C33' C34' 1.367(5)
C34' C35' 1.389(6)
C35' C36' 1.398(6)
C41' C42' 1.391(6)
C41' C46' 1.402(6)
C42' C43' 1.395(6)
C42' C61' 1.518(6)
C43' C44' 1.402(6)
C44' C45' 1.366(6)
C44' C64' 1.529(7)
C45' C46' 1.388(6)
C46' C67' 1.522(6)
C51' C53D 1.41(3)
C51' C52D 1.43(8)
C51' C52' 1.491(9)
C51' C53' 1.524(7)
C54' C56' 1.508(6)
C54' C55' 1.534(7)
C57' C59' 1.519(6)
C57' C58' 1.526(6)
C61' C62' 1.527(6)
C61' C63' 1.534(6)
C64' C65' 1.470(8)
C64' C66' 1.539(8)
C67' C68' 1.520(6)
C67' C69' 1.534(6)
